data_4128005
loop_
_publ_author_name
'Soni, Vineet Kumar'
'Hwang, Ho Seong'
'Moon, Yu Kyung'
'Park, Sung-Woo'
'You, Youngmin'
'Cho, Eun Jin'

_publ_section_title
;
 Generation of N-Centered Radicals via a Photocatalytic Energy Transfer:
 Remote Double Functionalization of Arenes Facilitated by Singlet Oxygen.
;
_journal_issue 26
_journal_name_full 'Journal of the American Chemical Society'
_journal_page_first 10538
_journal_page_last 10545
_journal_paper_doi 10.1021/jacs.9b05572
_journal_volume 141
_journal_year 2019
_chemical_formula_moiety 'C20 H14 N2 O2'
_chemical_formula_sum 'C20 H14 N2 O2'
_chemical_formula_weight 314.33
_space_group_crystal_system monoclinic
_space_group_IT_number 14
_space_group_name_Hall '-P 2yn'
_space_group_name_H-M_alt 'P 1 21/n 1'
_symmetry_space_group_name_Hall '-P 2yn'
_symmetry_space_group_name_H-M 'P 1 21/n 1'
_atom_sites_solution_hydrogens geom
_audit_creation_method SHELXL-2014
_cell_angle_alpha 90
_cell_angle_beta 93.348(2)
_cell_angle_gamma 90
_cell_formula_units_Z 4
_cell_length_a 14.9596(5)
_cell_length_b 5.7704(2)
_cell_length_c 18.2738(5)
_cell_measurement_reflns_used 1915
_cell_measurement_temperature 298(2)
_cell_measurement_theta_max 23.49
_cell_measurement_theta_min 2.19
_cell_volume 1574.75(9)
_computing_cell_refinement 'Bruker APEX2'
_computing_data_collection 'Bruker APEX2'
_computing_data_reduction 'Bruker APEX2'
_computing_structure_refinement 'SHELXL-2014 (Sheldrick, 2014)'
_computing_structure_solution 'SHELXL-2014 (Sheldrick, 2014)'
_diffrn_ambient_temperature 298(2)
_diffrn_measured_fraction_theta_full 0.998
_diffrn_measured_fraction_theta_max 0.998
_diffrn_measurement_device_type 'CCD area detector'
_diffrn_measurement_method 'phi and omega scans'
_diffrn_radiation_type MoK\a
_diffrn_radiation_wavelength 0.71073
_diffrn_reflns_av_R_equivalents 0.0481
_diffrn_reflns_av_unetI/netI 0.0383
_diffrn_reflns_Laue_measured_fraction_full 0.973
_diffrn_reflns_Laue_measured_fraction_max 0.999
_diffrn_reflns_limit_h_max 17
_diffrn_reflns_limit_h_min -12
_diffrn_reflns_limit_k_max 6
_diffrn_reflns_limit_k_min -6
_diffrn_reflns_limit_l_max 21
_diffrn_reflns_limit_l_min -21
_diffrn_reflns_number 14956
_diffrn_reflns_point_group_measured_fraction_full 0.973
_diffrn_reflns_point_group_measured_fraction_max 0.999
_diffrn_reflns_theta_full 25.242
_diffrn_reflns_theta_max 25.000
_diffrn_reflns_theta_min 1.711
_exptl_absorpt_coefficient_mu 0.087
_exptl_absorpt_correction_type none
_exptl_crystal_colour colourless
_exptl_crystal_density_diffrn 1.326
_exptl_crystal_density_method 'not measured'
_exptl_crystal_description needle
_exptl_crystal_F_000 656
_exptl_crystal_size_max 0.525
_exptl_crystal_size_mid 0.167
_exptl_crystal_size_min 0.077
_refine_diff_density_max 0.224
_refine_diff_density_min -0.174
_refine_diff_density_rms 0.038
_refine_ls_extinction_method none
_refine_ls_goodness_of_fit_ref 0.838
_refine_ls_hydrogen_treatment constr
_refine_ls_matrix_type full
_refine_ls_number_parameters 217
_refine_ls_number_reflns 2763
_refine_ls_number_restraints 0
_refine_ls_restrained_S_all 0.838
_refine_ls_R_factor_all 0.0812
_refine_ls_R_factor_gt 0.0451
_refine_ls_shift/su_max 0.000
_refine_ls_shift/su_mean 0.000
_refine_ls_structure_factor_coef Fsqd
_refine_ls_weighting_details 'w=1/[\s^2^(Fo^2^)+(0.1000P)^2^+0.4049P] where P=(Fo^2^+2Fc^2^)/3'
_refine_ls_weighting_scheme calc
_refine_ls_wR_factor_gt 0.1228
_refine_ls_wR_factor_ref 0.1506
_reflns_Friedel_coverage 0.000
_reflns_number_gt 1749
_reflns_number_total 2763
_reflns_threshold_expression 'I > 2\s(I)'
_cod_data_source_file ja9b05572_si_002.cif
_cod_data_source_block 2,3-diphenyl-1,3-diazaspiro[4.5]deca-1,6,9-triene-4,8-dione
_cod_database_code 4128005
_shelx_space_group_comment
;
The symmetry employed for this shelxl refinement is uniquely defined
by the following loop, which should always be used as a source of
symmetry information in preference to the above space-group names.
They are only intended as comments.
;
_shelx_estimated_absorpt_t_min 0.956
_shelx_estimated_absorpt_t_max 0.993
_shelxl_version_number 2014-3

loop_
_space_group_symop_operation_xyz
'x, y, z'
'-x+1/2, y+1/2, -z+1/2'
'-x, -y, -z'
'x-1/2, -y-1/2, z-1/2'

loop_
_atom_site_label
_atom_site_type_symbol
_atom_site_fract_x
_atom_site_fract_y
_atom_site_fract_z
_atom_site_U_iso_or_equiv
_atom_site_adp_type
_atom_site_occupancy
_atom_site_site_symmetry_order
_atom_site_calc_flag
_atom_site_refinement_flags_posn
_atom_site_refinement_flags_adp
O1 O 0.21846(12) 0.2998(4) 0.90780(10) 0.0796(6) Uani 1 1 d . .
O2 O 0.40487(17) 0.3732(5) 0.69339(11) 0.1164(9) Uani 1 1 d . .
N1 N 0.38835(12) 0.7069(3) 0.96400(10) 0.0495(5) Uani 1 1 d . .
N2 N 0.25546(11) 0.5671(3) 0.99898(9) 0.0439(5) Uani 1 1 d . .
C1 C 0.35215(14) 0.5529(4) 0.90454(11) 0.0478(6) Uani 1 1 d . .
C2 C 0.32277(16) 0.6956(5) 0.83864(12) 0.0564(7) Uani 1 1 d . .
H2 H 0.2905 0.8307 0.8458 0.068 Uiso 1 1 calc R U
C3 C 0.34043(17) 0.6389(5) 0.77128(13) 0.0597(7) Uani 1 1 d . .
H3 H 0.3191 0.7322 0.7326 0.072 Uiso 1 1 calc R U
C4 C 0.39262(16) 0.4335(5) 0.75583(13) 0.0627(7) Uani 1 1 d . .
C5 C 0.43192(16) 0.3064(4) 0.81895(13) 0.0552(6) Uani 1 1 d . .
H5 H 0.4691 0.1807 0.8110 0.066 Uiso 1 1 calc R U
C6 C 0.41627(15) 0.3646(4) 0.88689(13) 0.0551(6) Uani 1 1 d . .
H6 H 0.4462 0.2855 0.9253 0.066 Uiso 1 1 calc R U
C7 C 0.26679(16) 0.4482(5) 0.93441(13) 0.0534(6) Uani 1 1 d . .
C8 C 0.17354(13) 0.5597(4) 1.03678(11) 0.0406(5) Uani 1 1 d . .
C9 C 0.15325(15) 0.3652(4) 1.07645(12) 0.0494(6) Uani 1 1 d . .
H9 H 0.1920 0.2392 1.0791 0.059 Uiso 1 1 calc R U
C10 C 0.07458(16) 0.3607(5) 1.11215(13) 0.0585(7) Uani 1 1 d . .
H10 H 0.0603 0.2302 1.1390 0.070 Uiso 1 1 calc R U
C11 C 0.01719(16) 0.5456(5) 1.10861(13) 0.0617(7) Uani 1 1 d . .
H11 H -0.0354 0.5413 1.1333 0.074 Uiso 1 1 calc R U
C12 C 0.03760(16) 0.7376(5) 1.06833(14) 0.0609(7) Uani 1 1 d . .
H12 H -0.0015 0.8630 1.0658 0.073 Uiso 1 1 calc R U
C13 C 0.11577(16) 0.7461(4) 1.03159(13) 0.0524(6) Uani 1 1 d . .
H13 H 0.1292 0.8753 1.0038 0.063 Uiso 1 1 calc R U
C14 C 0.33017(14) 0.7117(4) 1.01319(11) 0.0408(5) Uani 1 1 d . .
C15 C 0.34175(13) 0.8556(4) 1.08008(11) 0.0397(5) Uani 1 1 d . .
C16 C 0.30770(15) 0.7951(4) 1.14660(12) 0.0480(6) Uani 1 1 d . .
H16 H 0.2743 0.6601 1.1502 0.058 Uiso 1 1 calc R U
C17 C 0.32326(16) 0.9346(5) 1.20729(13) 0.0579(7) Uani 1 1 d . .
H17 H 0.3008 0.8921 1.2518 0.069 Uiso 1 1 calc R U
C18 C 0.37181(16) 1.1362(5) 1.20253(15) 0.0624(7) Uani 1 1 d . .
H18 H 0.3813 1.2307 1.2435 0.075 Uiso 1 1 calc R U
C19 C 0.40603(17) 1.1975(4) 1.13740(15) 0.0588(7) Uani 1 1 d . .
H19 H 0.4389 1.3335 1.1341 0.071 Uiso 1 1 calc R U
C20 C 0.39172(14) 1.0575(4) 1.07666(13) 0.0508(6) Uani 1 1 d . .
H20 H 0.4159 1.0990 1.0328 0.061 Uiso 1 1 calc R U

loop_
_atom_site_aniso_label
_atom_site_aniso_U_11
_atom_site_aniso_U_22
_atom_site_aniso_U_33
_atom_site_aniso_U_23
_atom_site_aniso_U_13
_atom_site_aniso_U_12
O1 0.0648(12) 0.1048(15) 0.0706(13) -0.0390(11) 0.0155(10) -0.0280(11)
O2 0.1306(19) 0.169(2) 0.0512(12) -0.0198(14) 0.0166(12) 0.0690(17)
N1 0.0441(10) 0.0676(13) 0.0375(10) 0.0004(9) 0.0080(8) -0.0063(9)
N2 0.0395(10) 0.0548(12) 0.0380(10) -0.0061(9) 0.0073(8) -0.0063(9)
C1 0.0434(12) 0.0670(16) 0.0337(12) -0.0027(11) 0.0069(9) 0.0021(11)
C2 0.0599(15) 0.0635(16) 0.0457(14) -0.0035(12) 0.0019(11) 0.0161(13)
C3 0.0633(16) 0.0753(17) 0.0406(14) 0.0045(12) 0.0048(12) 0.0135(13)
C4 0.0577(15) 0.087(2) 0.0444(15) -0.0082(14) 0.0121(12) 0.0140(14)
C5 0.0490(14) 0.0561(15) 0.0617(16) -0.0006(12) 0.0130(12) 0.0059(11)
C6 0.0511(14) 0.0663(16) 0.0485(14) 0.0115(12) 0.0084(11) 0.0071(12)
C7 0.0471(13) 0.0718(17) 0.0414(13) -0.0103(12) 0.0043(10) -0.0043(13)
C8 0.0346(11) 0.0507(13) 0.0366(11) -0.0052(10) 0.0025(9) -0.0043(10)
C9 0.0465(13) 0.0504(14) 0.0515(14) 0.0000(11) 0.0045(11) -0.0025(11)
C10 0.0543(15) 0.0691(17) 0.0530(15) -0.0006(13) 0.0105(12) -0.0195(14)
C11 0.0426(14) 0.089(2) 0.0552(15) -0.0145(15) 0.0134(11) -0.0092(14)
C12 0.0449(14) 0.0715(18) 0.0660(17) -0.0116(14) 0.0011(12) 0.0116(13)
C13 0.0502(14) 0.0543(14) 0.0527(14) 0.0002(11) 0.0025(11) 0.0008(11)
C14 0.0374(11) 0.0494(13) 0.0356(12) 0.0040(10) 0.0016(9) -0.0001(10)
C15 0.0359(11) 0.0457(12) 0.0374(12) 0.0033(10) 0.0016(9) -0.0007(10)
C16 0.0490(13) 0.0556(14) 0.0395(13) -0.0007(11) 0.0048(10) -0.0103(11)
C17 0.0590(15) 0.0758(18) 0.0395(13) -0.0114(12) 0.0077(11) -0.0065(13)
C18 0.0594(16) 0.0624(17) 0.0646(17) -0.0220(14) -0.0018(13) 0.0013(13)
C19 0.0568(15) 0.0483(15) 0.0706(18) -0.0060(13) -0.0026(13) -0.0090(12)
C20 0.0489(13) 0.0520(14) 0.0516(14) 0.0084(12) 0.0051(11) -0.0050(11)

loop_
_atom_type_symbol
_atom_type_description
_atom_type_scat_dispersion_real
_atom_type_scat_dispersion_imag
_atom_type_scat_source
C C 0.0033 0.0016 'International Tables Vol C Tables 4.2.6.8 and 6.1.1.4'
H H 0.0000 0.0000 'International Tables Vol C Tables 4.2.6.8 and 6.1.1.4'
O O 0.0106 0.0060 'International Tables Vol C Tables 4.2.6.8 and 6.1.1.4'
N N 0.0061 0.0033 'International Tables Vol C Tables 4.2.6.8 and 6.1.1.4'

loop_
_geom_angle_atom_site_label_1
_geom_angle_atom_site_label_2
_geom_angle_atom_site_label_3
_geom_angle
C14 N1 C1 106.96(18)
C7 N2 C14 108.41(17)
C7 N2 C8 122.93(18)
C14 N2 C8 128.13(17)
N1 C1 C6 112.47(18)
N1 C1 C2 109.6(2)
C6 C1 C2 112.71(18)
N1 C1 C7 104.50(16)
C6 C1 C7 110.3(2)
C2 C1 C7 106.80(18)
C3 C2 C1 123.2(2)
C3 C2 H2 118.4
C1 C2 H2 118.4
C2 C3 C4 121.6(2)
C2 C3 H3 119.2
C4 C3 H3 119.2
O2 C4 C3 121.8(2)
O2 C4 C5 121.4(2)
C3 C4 C5 116.8(2)
C6 C5 C4 122.0(2)
C6 C5 H5 119.0
C4 C5 H5 119.0
C5 C6 C1 122.6(2)
C5 C6 H6 118.7
C1 C6 H6 118.7
O1 C7 N2 126.6(2)
O1 C7 C1 128.7(2)
N2 C7 C1 104.65(19)
C13 C8 C9 120.9(2)
C13 C8 N2 119.4(2)
C9 C8 N2 119.67(19)
C10 C9 C8 119.0(2)
C10 C9 H9 120.5
C8 C9 H9 120.5
C11 C10 C9 120.9(2)
C11 C10 H10 119.6
C9 C10 H10 119.6
C10 C11 C12 119.7(2)
C10 C11 H11 120.1
C12 C11 H11 120.1
C11 C12 C13 120.6(2)
C11 C12 H12 119.7
C13 C12 H12 119.7
C8 C13 C12 118.9(2)
C8 C13 H13 120.6
C12 C13 H13 120.6
N1 C14 N2 114.88(19)
N1 C14 C15 122.52(19)
N2 C14 C15 122.59(18)
C20 C15 C16 118.4(2)
C20 C15 C14 118.12(19)
C16 C15 C14 123.42(19)
C17 C16 C15 120.3(2)
C17 C16 H16 119.9
C15 C16 H16 119.9
C18 C17 C16 120.5(2)
C18 C17 H17 119.8
C16 C17 H17 119.8
C19 C18 C17 119.9(2)
C19 C18 H18 120.1
C17 C18 H18 120.1
C18 C19 C20 120.0(2)
C18 C19 H19 120.0
C20 C19 H19 120.0
C19 C20 C15 120.9(2)
C19 C20 H20 119.5
C15 C20 H20 119.5

loop_
_geom_bond_atom_site_label_1
_geom_bond_atom_site_label_2
_geom_bond_distance
O1 C7 1.205(3)
O2 C4 1.217(3)
N1 C14 1.287(3)
N1 C1 1.482(3)
N2 C7 1.384(3)
N2 C14 1.407(3)
N2 C8 1.442(3)
C1 C6 1.497(3)
C1 C2 1.503(3)
C1 C7 1.541(3)
C2 C3 1.315(3)
C2 H2 0.9300
C3 C4 1.456(4)
C3 H3 0.9300
C4 C5 1.461(3)
C5 C6 1.320(3)
C5 H5 0.9300
C6 H6 0.9300
C8 C13 1.379(3)
C8 C9 1.379(3)
C9 C10 1.379(3)
C9 H9 0.9300
C10 C11 1.369(4)
C10 H10 0.9300
C11 C12 1.375(4)
C11 H11 0.9300
C12 C13 1.383(3)
C12 H12 0.9300
C13 H13 0.9300
C14 C15 1.479(3)
C15 C20 1.388(3)
C15 C16 1.390(3)
C16 C17 1.379(3)
C16 H16 0.9300
C17 C18 1.377(3)
C17 H17 0.9300
C18 C19 1.369(4)
C18 H18 0.9300
C19 C20 1.380(3)
C19 H19 0.9300
C20 H20 0.9300

loop_
_geom_hbond_atom_site_label_D
_geom_hbond_atom_site_label_H
_geom_hbond_atom_site_label_A
_geom_hbond_distance_DH
_geom_hbond_distance_HA
_geom_hbond_distance_DA
_geom_hbond_angle_DHA
_geom_hbond_site_symmetry_A
C3 H3 O1 0.93 2.62 3.466(3) 150.9 2_556
C3 H3 O1 0.93 2.62 3.466(3) 150.9 2_556

loop_
_geom_torsion_atom_site_label_1
_geom_torsion_atom_site_label_2
_geom_torsion_atom_site_label_3
_geom_torsion_atom_site_label_4
_geom_torsion
C14 N1 C1 C6 -126.2(2)
C14 N1 C1 C2 107.5(2)
C14 N1 C1 C7 -6.6(2)
N1 C1 C2 C3 136.0(3)
C6 C1 C2 C3 9.9(4)
C7 C1 C2 C3 -111.3(3)
C1 C2 C3 C4 -1.7(4)
C2 C3 C4 O2 175.8(3)
C2 C3 C4 C5 -5.9(4)
O2 C4 C5 C6 -177.3(3)
C3 C4 C5 C6 4.4(4)
C4 C5 C6 C1 4.6(4)
N1 C1 C6 C5 -135.9(2)
C2 C1 C6 C5 -11.3(3)
C7 C1 C6 C5 107.9(3)
C14 N2 C7 O1 175.4(2)
C8 N2 C7 O1 -12.3(4)
C14 N2 C7 C1 -6.0(2)
C8 N2 C7 C1 166.21(19)
N1 C1 C7 O1 -173.9(3)
C6 C1 C7 O1 -52.8(3)
C2 C1 C7 O1 70.0(3)
N1 C1 C7 N2 7.7(2)
C6 C1 C7 N2 128.7(2)
C2 C1 C7 N2 -108.5(2)
C7 N2 C8 C13 -103.3(3)
C14 N2 C8 C13 67.3(3)
C7 N2 C8 C9 75.5(3)
C14 N2 C8 C9 -113.9(2)
C13 C8 C9 C10 -1.1(3)
N2 C8 C9 C10 -179.87(19)
C8 C9 C10 C11 0.0(3)
C9 C10 C11 C12 0.7(4)
C10 C11 C12 C13 -0.3(4)
C9 C8 C13 C12 1.5(3)
N2 C8 C13 C12 -179.7(2)
C11 C12 C13 C8 -0.8(4)
C1 N1 C14 N2 3.2(3)
C1 N1 C14 C15 -177.68(18)
C7 N2 C14 N1 2.0(3)
C8 N2 C14 N1 -169.7(2)
C7 N2 C14 C15 -177.05(19)
C8 N2 C14 C15 11.2(3)
N1 C14 C15 C20 28.3(3)
N2 C14 C15 C20 -152.7(2)
N1 C14 C15 C16 -149.5(2)
N2 C14 C15 C16 29.5(3)
C20 C15 C16 C17 0.3(3)
C14 C15 C16 C17 178.2(2)
C15 C16 C17 C18 0.7(4)
C16 C17 C18 C19 -0.9(4)
C17 C18 C19 C20 0.1(4)
C18 C19 C20 C15 0.9(4)
C16 C15 C20 C19 -1.2(3)
C14 C15 C20 C19 -179.1(2)
